data_1556049
loop_
_publ_author_name
'Yin, Bangshao'
'Kim, Taeyeon'
'Zhou, Mingbo'
'Huang, Weiming'
'Kim, Dongho'
'Song, Jianxin'

_publ_section_title
;
 Porphyrin-Azobenzene-Bodipy Triads: Syntheses, Structures, and
 Photophysical Properties.
;
_journal_issue 10
_journal_name_full 'Organic letters'
_journal_page_first 2654
_journal_page_last 2657
_journal_paper_doi 10.1021/acs.orglett.7b00988
_journal_volume 19
_journal_year 2017
_chemical_formula_moiety 'C104 H100.98 N10 Ni, C6 H5 Cl, C6 Cl'
_chemical_formula_sum 'C116 H112 Cl2 N10 Ni'
_chemical_formula_weight 1775.77
_space_group_crystal_system triclinic
_space_group_IT_number 2
_space_group_name_Hall '-P 1'
_space_group_name_H-M_alt 'P -1'
_atom_sites_solution_hydrogens geom
_atom_sites_solution_primary direct
_atom_sites_solution_secondary difmap
_audit_creation_date 2014-06-30
_audit_creation_method
;
  Olex2 1.1
  (compiled 2011.11.01 svn.r2039, GUI svn.r3906)
;
_cell_angle_alpha 72.334(5)
_cell_angle_beta 80.809(5)
_cell_angle_gamma 82.734(5)
_cell_formula_units_Z 2
_cell_length_a 12.6554(9)
_cell_length_b 19.7134(10)
_cell_length_c 21.0374(11)
_cell_measurement_reflns_used 1070
_cell_measurement_temperature 173(2)
_cell_measurement_theta_max 29.0099
_cell_measurement_theta_min 2.9510
_cell_volume 4919.7(5)
_computing_molecular_graphics
;
O. V. Dolomanov, L. J. Bourhis, R. J. Gildea, J. A. K. Howard and H. Puschmann,
OLEX2: a complete structure solution, refinement and analysis program.
J. Appl. Cryst. (2009). 42, 339-341.
;
_computing_publication_material
;
O. V. Dolomanov, L. J. Bourhis, R. J. Gildea, J. A. K. Howard and H. Puschmann,
OLEX2: a complete structure solution, refinement and analysis program.
J. Appl. Cryst. (2009). 42, 339-341.
;
_computing_structure_refinement
;
XL, G.M. Sheldrick, Acta Cryst.
(2008). A64, 112-122
;
_computing_structure_solution 'SHELXS-97 (Sheldrick, 1990)'
_diffrn_ambient_temperature 173(2)
_diffrn_measured_fraction_theta_full 0.983
_diffrn_measured_fraction_theta_max 0.983
_diffrn_measurement_device_type 'Xcalibur, Sapphire3, Gemini ultra'
_diffrn_radiation_monochromator graphite
_diffrn_radiation_type 'CU K\a'
_diffrn_radiation_wavelength 1.54184
_diffrn_reflns_av_R_equivalents 0.0419
_diffrn_reflns_av_unetI/netI 0.0703
_diffrn_reflns_limit_h_max 14
_diffrn_reflns_limit_h_min -14
_diffrn_reflns_limit_k_max 22
_diffrn_reflns_limit_k_min -22
_diffrn_reflns_limit_l_max 20
_diffrn_reflns_limit_l_min -24
_diffrn_reflns_number 30536
_diffrn_reflns_theta_full 62.34
_diffrn_reflns_theta_max 62.34
_diffrn_reflns_theta_min 3.55
_diffrn_source 'fine-focus sealed tube'
_diffrn_source_current n/a
_diffrn_source_voltage n/a
_exptl_absorpt_coefficient_mu 1.198
_exptl_absorpt_correction_T_max 0.9425
_exptl_absorpt_correction_T_min 0.7151
_exptl_crystal_density_diffrn 1.199
_exptl_crystal_density_method 'not measured'
_exptl_crystal_description needle
_exptl_crystal_F_000 1880
_exptl_crystal_size_max 0.30
_exptl_crystal_size_mid 0.20
_exptl_crystal_size_min 0.05
_refine_diff_density_max 0.781
_refine_diff_density_min -1.083
_refine_diff_density_rms 0.072
_refine_ls_extinction_method none
_refine_ls_goodness_of_fit_ref 1.068
_refine_ls_hydrogen_treatment mixed
_refine_ls_matrix_type full
_refine_ls_number_parameters 1221
_refine_ls_number_reflns 15385
_refine_ls_number_restraints 6
_refine_ls_restrained_S_all 1.072
_refine_ls_R_factor_all 0.1047
_refine_ls_R_factor_gt 0.0797
_refine_ls_shift/su_max 0.008
_refine_ls_shift/su_mean 0.000
_refine_ls_structure_factor_coef Fsqd
_refine_ls_weighting_details 'calc w=1/[\s^2^(Fo^2^)+(0.1543P)^2^+0.2243P] where P=(Fo^2^+2Fc^2^)/3'
_refine_ls_weighting_scheme calc
_refine_ls_wR_factor_gt 0.2283
_refine_ls_wR_factor_ref 0.2576
_reflns_number_gt 10780
_reflns_number_total 15385
_reflns_threshold_expression >2sigma(I)
_cod_data_source_file ol7b00988_si_002.cif
_cod_data_source_block 1
_cod_database_code 1556049

loop_
_space_group_symop_id
_space_group_symop_operation_xyz
1 'x, y, z'
2 '-x, -y, -z'

loop_
_atom_site_label
_atom_site_type_symbol
_atom_site_fract_x
_atom_site_fract_y
_atom_site_fract_z
_atom_site_U_iso_or_equiv
_atom_site_adp_type
_atom_site_occupancy
_atom_site_symmetry_multiplicity
_atom_site_calc_flag
_atom_site_refinement_flags
_atom_site_disorder_assembly
_atom_site_disorder_group
Ni1 Ni 0.61350(4) 0.35795(3) 0.50097(2) 0.03013(19) Uani 1 1 d . . .
N2 N 0.6816(2) 0.42482(16) 0.53021(14) 0.0343(7) Uani 1 1 d . A .
N3 N 0.6441(2) 0.28300(16) 0.58230(13) 0.0339(6) Uani 1 1 d . . .
N4 N 0.5550(2) 0.28913(15) 0.46941(13) 0.0329(6) Uani 1 1 d . . .
N5 N 0.5753(2) 0.43431(15) 0.42160(13) 0.0328(6) Uani 1 1 d . . .
C6 C 0.4840(3) 0.3687(2) 0.36703(17) 0.0349(8) Uani 1 1 d . . .
C7 C 0.5171(3) 0.43052(19) 0.37275(17) 0.0342(8) Uani 1 1 d . . .
C8 C 0.4272(3) 0.3715(2) 0.30827(17) 0.0368(8) Uani 1 1 d . . .
C9 C 0.4402(3) 0.3610(2) 0.19566(17) 0.0388(8) Uani 1 1 d . . .
C10 C 0.5070(3) 0.30257(19) 0.41180(16) 0.0347(8) Uani 1 1 d . . .
C11 C 0.7535(3) 0.3572(2) 0.81664(18) 0.0398(8) Uani 1 1 d . . .
C12 C 0.6690(3) 0.52923(19) 0.43321(17) 0.0365(8) Uani 1 1 d . . .
H12 H 0.6924 0.5756 0.4114 0.044 Uiso 1 1 calc R . .
N13 N 1.0677(3) 1.10887(18) 0.18708(18) 0.0537(9) Uani 1 1 d . . .
N14 N 0.9798(4) 1.1097(2) 0.0835(2) 0.0689(12) Uani 1 1 d . . .
H14 H 0.9828 1.0855 0.1260 0.083 Uiso 1 1 calc R . .
C15 C 0.5944(3) 0.09830(19) 0.57955(18) 0.0378(8) Uani 1 1 d . . .
C16 C 0.4895(3) 0.3627(2) 0.24926(17) 0.0391(8) Uani 1 1 d . . .
H16 H 0.5656 0.3578 0.2462 0.047 Uiso 1 1 calc R . .
C17 C 0.7025(3) 0.49335(18) 0.49379(17) 0.0341(8) Uani 1 1 d . . .
C18 C 0.2646(3) 0.3764(2) 0.26039(18) 0.0376(8) Uani 1 1 d . . .
C19 C 0.3272(3) 0.3685(2) 0.20221(18) 0.0399(8) Uani 1 1 d . . .
H19 H 0.2926 0.3681 0.1655 0.048 Uiso 1 1 calc R . .
C20 C 0.7072(3) 0.3560(2) 0.76112(18) 0.0385(8) Uani 1 1 d . A .
H20 H 0.6312 0.3603 0.7630 0.046 Uiso 1 1 calc R . .
C21 C 0.6833(3) 0.29049(19) 0.63716(17) 0.0360(8) Uani 1 1 d . . .
C22 C 0.8644(3) 0.3495(2) 0.81247(18) 0.0442(9) Uani 1 1 d . A .
H22 H 0.8968 0.3499 0.8501 0.053 Uiso 1 1 calc R . .
C23 C 0.6277(3) 0.21210(19) 0.59922(17) 0.0367(8) Uani 1 1 d . . .
N24 N 0.9940(3) 0.81507(18) 0.41392(16) 0.0472(8) Uani 1 1 d . . .
C26 C 0.6244(3) 0.7590(2) 0.2307(2) 0.0478(10) Uani 1 1 d . . .
N27 N 0.8980(3) 0.80364(18) 0.41637(16) 0.0473(8) Uani 1 1 d . . .
C28 C 0.7715(3) 0.34837(19) 0.70275(17) 0.0350(8) Uani 1 1 d . . .
N29 N 0.6642(3) 0.82829(18) 0.20211(19) 0.0539(9) Uani 1 1 d . . .
C30 C 0.5602(3) 0.21682(19) 0.49591(17) 0.0362(8) Uani 1 1 d . . .
C31 C 0.6039(3) 0.50315(19) 0.40131(17) 0.0343(8) Uani 1 1 d . . .
C32 C 0.5777(3) 0.6192(2) 0.30261(19) 0.0407(9) Uani 1 1 d . . .
C33 C 0.5931(3) 0.1784(2) 0.55778(18) 0.0383(8) Uani 1 1 d . . .
C34 C 0.6022(3) 0.6398(2) 0.2329(2) 0.0461(10) Uani 1 1 d . . .
H34 H 0.6038 0.6053 0.2094 0.055 Uiso 1 1 calc R . .
C35 C 0.8816(3) 0.3403(2) 0.70121(18) 0.0450(9) Uani 1 1 d . A .
H35 H 0.9254 0.3339 0.6620 0.054 Uiso 1 1 calc R . .
C36 C 0.7233(3) 0.3506(2) 0.64171(17) 0.0359(8) Uani 1 1 d . A .
C37 C 0.9296(3) 0.3414(2) 0.75544(18) 0.0485(10) Uani 1 1 d . . .
C38 C 0.7629(3) 0.5243(2) 0.52946(17) 0.0404(9) Uani 1 1 d . . .
C39 C 0.3176(3) 0.3780(2) 0.31338(17) 0.0372(8) Uani 1 1 d . . .
H39 H 0.2766 0.3837 0.3537 0.045 Uiso 1 1 calc R . .
C40 C 0.5609(3) 0.5448(2) 0.33928(18) 0.0387(8) Uani 1 1 d . . .
C41 C 0.6670(3) 0.0591(2) 0.54479(18) 0.0416(9) Uani 1 1 d . . .
H41 H 0.7128 0.0837 0.5066 0.050 Uiso 1 1 calc R . .
C43 C 0.7995(3) 0.5968(2) 0.50494(17) 0.0406(9) Uani 1 1 d . . .
C44 C 1.1854(4) 1.1334(2) 0.2448(2) 0.0542(11) Uani 1 1 d . . .
H44 H 1.2272 1.1294 0.2797 0.065 Uiso 1 1 calc R . .
C45 C 0.7757(3) 0.4740(2) 0.58798(18) 0.0421(9) Uani 1 1 d . A .
H45 H 0.8116 0.4785 0.6226 0.051 Uiso 1 1 calc R . .
C46 C 0.5256(3) 0.0629(2) 0.63443(18) 0.0399(8) Uani 1 1 d . . .
H46 H 0.4760 0.0897 0.6583 0.048 Uiso 1 1 calc R . .
C47 C 1.1106(4) 1.0862(2) 0.2452(2) 0.0503(10) Uani 1 1 d . . .
C48 C 0.672(2) 0.3731(16) 0.8760(14) 0.067(9) Uani 0.512(13) 1 d P A 1
C49 C 0.6544(3) 0.1752(2) 0.66558(19) 0.0450(9) Uani 1 1 d . . .
H49 H 0.6496 0.1259 0.6883 0.054 Uiso 1 1 calc R . .
C50 C 0.6243(4) 0.7092(2) 0.1965(2) 0.0493(10) Uani 1 1 d . . .
H50 H 0.6390 0.7223 0.1488 0.059 Uiso 1 1 calc R . .
C51 C 0.7258(3) 0.4127(2) 0.58892(17) 0.0373(8) Uani 1 1 d . . .
C52 C 0.5063(3) 0.4986(2) 0.32317(17) 0.0385(8) Uani 1 1 d . . .
H52 H 0.4677 0.5095 0.2856 0.046 Uiso 1 1 calc R . .
C53 C 0.6746(3) -0.0151(2) 0.56417(19) 0.0431(9) Uani 1 1 d . . .
C54 C 1.1142(4) 1.1704(2) 0.1478(2) 0.0531(11) Uani 1 1 d . . .
C55 C 0.5283(3) -0.0115(2) 0.65511(18) 0.0419(9) Uani 1 1 d . . .
C56 C 0.4854(3) 0.2374(2) 0.40221(18) 0.0431(9) Uani 1 1 d . . .
H56 H 0.4530 0.2328 0.3662 0.052 Uiso 1 1 calc R . .
C57 C 0.5042(3) 0.3506(2) 0.13041(18) 0.0467(10) Uani 1 1 d . . .
C58 C 0.5736(3) 0.6713(2) 0.3352(2) 0.0442(9) Uani 1 1 d . . .
H58 H 0.5542 0.6594 0.3826 0.053 Uiso 1 1 calc R . .
C59 C 0.6029(3) -0.0490(2) 0.6197(2) 0.0452(9) Uani 1 1 d . . .
H59 H 0.6056 -0.0997 0.6336 0.054 Uiso 1 1 calc R . .
C60 C 0.9082(3) 0.6072(2) 0.50064(19) 0.0456(9) Uani 1 1 d . . .
H60 H 0.9577 0.5674 0.5164 0.055 Uiso 1 1 calc R . .
C61 C 0.5192(3) 0.1837(2) 0.45355(19) 0.0451(9) Uani 1 1 d . . .
H61 H 0.5166 0.1340 0.4605 0.054 Uiso 1 1 calc R . .
C62 C 0.7269(3) 0.6558(2) 0.48420(19) 0.0449(9) Uani 1 1 d . . .
H62 H 0.6526 0.6496 0.4888 0.054 Uiso 1 1 calc R . .
C63 C 1.1871(4) 1.1863(2) 0.1849(2) 0.0551(11) Uani 1 1 d . . .
H63 H 1.2292 1.2261 0.1708 0.066 Uiso 1 1 calc R . .
C64 C 0.1421(3) 0.3803(2) 0.26859(19) 0.0452(9) Uani 1 1 d . . .
C65 C 0.9440(4) 0.6745(2) 0.4738(2) 0.0480(10) Uani 1 1 d . . .
H65 H 1.0179 0.6811 0.4707 0.058 Uiso 1 1 calc R . .
C66 C 1.0766(4) 1.0191(2) 0.29420(19) 0.0466(10) Uani 1 1 d . . .
C67 C 0.4543(4) -0.0499(2) 0.7179(2) 0.0502(10) Uani 1 1 d . . .
C68 C 1.1435(4) 0.9749(2) 0.3378(2) 0.0507(10) Uani 1 1 d . . .
H68 H 1.2106 0.9900 0.3405 0.061 Uiso 1 1 calc R . .
C69 C 1.1135(4) 0.9085(2) 0.3778(2) 0.0501(10) Uani 1 1 d . . .
H69 H 1.1602 0.8784 0.4078 0.060 Uiso 1 1 calc R . .
C70 C 1.0162(4) 0.8854(2) 0.37442(19) 0.0474(10) Uani 1 1 d . . .
C71 C 0.8704(3) 0.7330(2) 0.45114(19) 0.0430(9) Uani 1 1 d . . .
C72 C 0.9764(4) 0.9971(2) 0.2927(2) 0.0521(10) Uani 1 1 d . . .
H72 H 0.9280 1.0284 0.2647 0.063 Uiso 1 1 calc R . .
C73 C 0.6874(3) 0.2237(2) 0.68927(18) 0.0446(9) Uani 1 1 d . . .
H73 H 0.7094 0.2155 0.7323 0.054 Uiso 1 1 calc R . .
C74 C 1.0908(4) 1.2028(2) 0.0810(2) 0.0573(11) Uani 1 1 d . . .
N75 N 0.6940(4) 0.8453(2) 0.13905(19) 0.0643(11) Uani 1 1 d . . .
C76 C 0.9470(4) 0.9310(2) 0.3313(2) 0.0503(10) Uani 1 1 d . . .
H76 H 0.8797 0.9161 0.3287 0.060 Uiso 1 1 calc R . .
C77 C 0.7554(4) -0.0570(2) 0.5247(2) 0.0505(10) Uani 1 1 d . . .
C78 C 0.7624(4) 0.7237(2) 0.4569(2) 0.0471(9) Uani 1 1 d . . .
H78 H 0.7127 0.7637 0.4422 0.057 Uiso 1 1 calc R . .
C79 C 1.1352(4) 1.2726(2) 0.0416(2) 0.0575(12) Uani 1 1 d . . .
C80 C 0.5976(3) 0.7403(2) 0.2995(2) 0.0482(10) Uani 1 1 d . . .
H80 H 0.5955 0.7751 0.3227 0.058 Uiso 1 1 calc R . .
C81 C 1.0684(5) 1.3357(3) 0.0384(3) 0.0770(16) Uani 1 1 d . . .
C82 C 1.2398(4) 1.2754(3) 0.0092(2) 0.0611(12) Uani 1 1 d . . .
C83 C 0.4862(4) 0.4166(3) 0.0729(2) 0.0666(13) Uani 1 1 d . . .
H83A H 0.4098 0.4249 0.0675 0.100 Uiso 1 1 calc R . .
H83B H 0.5280 0.4100 0.0314 0.100 Uiso 1 1 calc R . .
H83C H 0.5094 0.4578 0.0823 0.100 Uiso 1 1 calc R . .
C84 C 0.8658(5) 0.9857(3) 0.1316(2) 0.0732(16) Uani 1 1 d . . .
H84 H 0.9071 0.9969 0.1605 0.088 Uiso 1 1 calc R . .
C85 C 0.7508(4) 0.9079(2) 0.1162(2) 0.0624(13) Uani 1 1 d . . .
C86 C 0.7080(5) -0.0536(4) 0.4617(3) 0.0901(19) Uani 1 1 d . . .
H86A H 0.6406 -0.0769 0.4745 0.135 Uiso 1 1 calc R . .
H86B H 0.7589 -0.0782 0.4341 0.135 Uiso 1 1 calc R . .
H86C H 0.6939 -0.0036 0.4360 0.135 Uiso 1 1 calc R . .
C87 C 0.4665(4) 0.2872(3) 0.1149(2) 0.0652(13) Uani 1 1 d . . .
H87A H 0.4685 0.2452 0.1544 0.098 Uiso 1 1 calc R . .
H87B H 0.5139 0.2770 0.0767 0.098 Uiso 1 1 calc R . .
H87C H 0.3928 0.2989 0.1037 0.098 Uiso 1 1 calc R . .
C88 C 0.9276(5) 1.0918(3) 0.0418(3) 0.0804(18) Uani 1 1 d . . .
C89 C 1.0286(5) 1.1719(3) 0.0503(2) 0.0696(15) Uani 1 1 d . . .
C90 C 1.1091(5) 1.3998(3) 0.0011(4) 0.0876(19) Uani 1 1 d . . .
H90 H 1.0644 1.4428 -0.0017 0.105 Uiso 1 1 calc R . .
C91 C 1.2117(5) 1.4036(3) -0.0320(3) 0.0837(18) Uani 1 1 d . . .
C92 C 0.8674(5) 1.0292(3) 0.0650(3) 0.0751(17) Uani 1 1 d . . .
C93 C 1.2757(5) 1.3416(3) -0.0272(3) 0.0709(14) Uani 1 1 d . . .
H93 H 1.3472 1.3439 -0.0495 0.085 Uiso 1 1 calc R . .
C94 C 1.3169(5) 1.2087(3) 0.0136(3) 0.0760(15) Uani 1 1 d . . .
H94A H 1.3074 1.1763 0.0595 0.114 Uiso 1 1 calc R . .
H94B H 1.3909 1.2222 0.0022 0.114 Uiso 1 1 calc R . .
H94C H 1.3018 1.1845 -0.0180 0.114 Uiso 1 1 calc R . .
C2 C 1.0533(4) 0.3321(4) 0.7515(2) 0.0729(15) Uani 1 1 d . A .
C3 C 0.8067(5) 0.9277(3) 0.1566(2) 0.0699(15) Uani 1 1 d . . .
H3 H 0.8049 0.9009 0.2026 0.084 Uiso 1 1 calc R . .
C4 C 0.0928(4) 0.4418(3) 0.2969(3) 0.0691(14) Uani 1 1 d . . .
H4A H 0.1118 0.4327 0.3424 0.104 Uiso 1 1 calc R . .
H4B H 0.0145 0.4456 0.2988 0.104 Uiso 1 1 calc R . .
H4C H 0.1207 0.4866 0.2679 0.104 Uiso 1 1 calc R . .
C5 C 0.6243(4) 0.3366(3) 0.1350(2) 0.0696(14) Uani 1 1 d . . .
H5A H 0.6500 0.3767 0.1448 0.104 Uiso 1 1 calc R . .
H5B H 0.6623 0.3315 0.0921 0.104 Uiso 1 1 calc R . .
H5C H 0.6378 0.2926 0.1709 0.104 Uiso 1 1 calc R . .
C1 C 0.0977(4) 0.3882(4) 0.2031(3) 0.0791(16) Uani 1 1 d . . .
H1A H 0.1136 0.4347 0.1711 0.119 Uiso 1 1 calc R . .
H1B H 0.0198 0.3852 0.2122 0.119 Uiso 1 1 calc R . .
H1C H 0.1313 0.3500 0.1839 0.119 Uiso 1 1 calc R . .
C1A C 0.7715(5) -0.1361(3) 0.5639(3) 0.0849(18) Uani 1 1 d . . .
H1AA H 0.7829 -0.1404 0.6100 0.127 Uiso 1 1 calc R . .
H1AB H 0.8344 -0.1586 0.5418 0.127 Uiso 1 1 calc R . .
H1AC H 0.7077 -0.1600 0.5649 0.127 Uiso 1 1 calc R . .
C1B C 0.1071(4) 0.3108(3) 0.3189(3) 0.0771(15) Uani 1 1 d . . .
H1BA H 0.1356 0.2707 0.3011 0.116 Uiso 1 1 calc R . .
H1BB H 0.0285 0.3126 0.3266 0.116 Uiso 1 1 calc R . .
H1BC H 0.1347 0.3044 0.3615 0.116 Uiso 1 1 calc R . .
C1C C 1.1039(4) 0.3807(4) 0.6867(3) 0.093(2) Uani 1 1 d . . .
H1CA H 1.0728 0.3755 0.6489 0.140 Uiso 1 1 calc R A .
H1CB H 1.1815 0.3680 0.6811 0.140 Uiso 1 1 calc R . .
H1CC H 1.0903 0.4304 0.6881 0.140 Uiso 1 1 calc R . .
C1D C 0.7560(7) 0.9474(4) 0.0489(3) 0.119(3) Uani 1 1 d . . .
H1D H 0.7198 0.9332 0.0193 0.142 Uiso 1 1 calc R . .
C1F C 1.0027(7) 1.1935(3) -0.0161(3) 0.108(3) Uani 1 1 d . . .
H1F H 1.0243 1.2350 -0.0505 0.130 Uiso 1 1 calc R . .
C1G C 0.8624(5) -0.0260(4) 0.5064(4) 0.105(3) Uani 1 1 d . . .
H1GA H 0.8539 0.0234 0.4779 0.158 Uiso 1 1 calc R . .
H1GB H 0.9127 -0.0543 0.4821 0.158 Uiso 1 1 calc R . .
H1GC H 0.8904 -0.0268 0.5475 0.158 Uiso 1 1 calc R . .
C1H C 0.3419(5) -0.0157(4) 0.7168(4) 0.119(3) Uani 1 1 d . . .
H1HA H 0.3390 0.0308 0.7252 0.178 Uiso 1 1 calc R . .
H1HB H 0.2937 -0.0464 0.7518 0.178 Uiso 1 1 calc R . .
H1HC H 0.3193 -0.0090 0.6727 0.178 Uiso 1 1 calc R . .
C1I C 0.9414(7) 1.1444(3) -0.0222(3) 0.113(3) Uani 1 1 d . . .
H1I H 0.9131 1.1450 -0.0616 0.136 Uiso 1 1 calc R . .
C1K C 0.8131(7) 1.0067(3) 0.0247(3) 0.125(4) Uani 1 1 d . . .
H1K H 0.8150 1.0330 -0.0215 0.150 Uiso 1 1 calc R . .
C1L C 0.9551(5) 1.3346(3) 0.0757(4) 0.109(3) Uani 1 1 d . . .
H1LA H 0.9124 1.3072 0.0589 0.164 Uiso 1 1 calc R . .
H1LB H 0.9221 1.3836 0.0684 0.164 Uiso 1 1 calc R . .
H1LC H 0.9578 1.3123 0.1239 0.164 Uiso 1 1 calc R . .
C1N C 0.4978(7) -0.0442(6) 0.7778(3) 0.149(4) Uani 1 1 d . . .
H1NA H 0.5652 -0.0746 0.7837 0.224 Uiso 1 1 calc R . .
H1NB H 0.4456 -0.0598 0.8180 0.224 Uiso 1 1 calc R . .
H1NC H 0.5113 0.0056 0.7711 0.224 Uiso 1 1 calc R . .
C13 C 1.0902(5) 0.3525(7) 0.8094(3) 0.175(6) Uani 1 1 d . . .
H13A H 1.0389 0.3896 0.8215 0.262 Uiso 1 1 calc R A .
H13B H 1.1614 0.3706 0.7949 0.262 Uiso 1 1 calc R . .
H13C H 1.0936 0.3103 0.8486 0.262 Uiso 1 1 calc R . .
C14 C 1.2530(7) 1.4747(3) -0.0733(5) 0.132(3) Uani 1 1 d . . .
H14A H 1.2206 1.4918 -0.1152 0.198 Uiso 1 1 calc R . .
H14B H 1.3313 1.4688 -0.0837 0.198 Uiso 1 1 calc R . .
H14C H 1.2338 1.5094 -0.0476 0.198 Uiso 1 1 calc R . .
C1R C 0.4477(9) -0.1259(4) 0.7220(4) 0.147(4) Uani 1 1 d . . .
H1RA H 0.4239 -0.1285 0.6808 0.220 Uiso 1 1 calc R . .
H1RB H 0.3963 -0.1474 0.7608 0.220 Uiso 1 1 calc R . .
H1RC H 0.5186 -0.1518 0.7271 0.220 Uiso 1 1 calc R . .
C1V C 1.0878(6) 0.2561(4) 0.7517(6) 0.150(4) Uani 1 1 d . . .
H1VA H 1.0834 0.2252 0.7982 0.225 Uiso 1 1 calc R A .
H1VB H 1.1620 0.2532 0.7299 0.225 Uiso 1 1 calc R . .
H1VC H 1.0405 0.2405 0.7272 0.225 Uiso 1 1 calc R . .
C1O C 0.7264(12) 0.4313(6) 0.8962(6) 0.069(3) Uani 0.512(13) 1 d P A 1
H1OA H 0.8036 0.4177 0.8967 0.103 Uiso 0.512(13) 1 calc PR A 1
H1OB H 0.6934 0.4338 0.9409 0.103 Uiso 0.512(13) 1 calc PR A 1
H1OC H 0.7155 0.4781 0.8632 0.103 Uiso 0.512(13) 1 calc PR A 1
C1U C 0.7140(11) 0.2979(6) 0.9419(4) 0.077(4) Uani 0.512(13) 1 d P A 1
H1UA H 0.7050 0.2538 0.9317 0.116 Uiso 0.512(13) 1 calc PR A 1
H1UB H 0.6702 0.2989 0.9845 0.116 Uiso 0.512(13) 1 calc PR A 1
H1UC H 0.7898 0.2997 0.9457 0.116 Uiso 0.512(13) 1 calc PR A 1
C1W C 0.5716(8) 0.3762(10) 0.8802(6) 0.081(5) Uani 0.512(13) 1 d P A 1
H1W H 0.555(14) 0.442(9) 0.839(8) 0.122 Uiso 0.512(13) 1 d P A 1
C48A C 0.6941(17) 0.3631(11) 0.8841(10) 0.023(3) Uani 0.488(13) 1 d P A 2
C2E C 0.6188(10) 0.3016(7) 0.9123(5) 0.075(4) Uani 0.488(13) 1 d P A 2
H2EA H 0.5911 0.2923 0.8751 0.113 Uiso 0.488(13) 1 calc PR A 2
H2EB H 0.5586 0.3153 0.9428 0.113 Uiso 0.488(13) 1 calc PR A 2
H2EC H 0.6590 0.2583 0.9369 0.113 Uiso 0.488(13) 1 calc PR A 2
C2F C 0.7441(11) 0.3844(13) 0.9276(8) 0.099(7) Uani 0.488(13) 1 d P A 2
H2FA H 0.7942 0.3452 0.9493 0.149 Uiso 0.488(13) 1 calc PR A 2
H2FB H 0.6900 0.3969 0.9620 0.149 Uiso 0.488(13) 1 calc PR A 2
H2FC H 0.7836 0.4260 0.9025 0.149 Uiso 0.488(13) 1 calc PR A 2
C4A C 0.5977(12) 0.4291(8) 0.8588(6) 0.069(4) Uani 0.488(13) 1 d P A 2
H4AA H 0.6312 0.4730 0.8329 0.104 Uiso 0.488(13) 1 calc PR A 2
H4AB H 0.5513 0.4372 0.8983 0.104 Uiso 0.488(13) 1 calc PR A 2
H4AC H 0.5546 0.4153 0.8306 0.104 Uiso 0.488(13) 1 calc PR A 2
Cl1 Cl 0.1286(3) 0.8986(4) 0.18626(19) 0.132(3) Uani 0.627(12) 1 d P B 1
Cl1A Cl 0.1312(9) 0.8406(7) 0.1869(4) 0.181(5) Uani 0.373(12) 1 d P B 2
C1E C 0.8686(10) 0.1894(6) 0.3474(8) 0.169(13) Uani 0.508(14) 1 d PG C 1
C1J C 0.8297(8) 0.2519(9) 0.3029(5) 0.267(10) Uani 1 1 d GU . .
C1M C 0.8013(4) 0.3132(7) 0.3235(4) 0.209(8) Uani 1 1 d G C .
C1P C 0.8119(5) 0.3119(5) 0.3886(5) 0.257(9) Uani 1 1 d G . .
C1Q C 0.8509(5) 0.2494(6) 0.4331(3) 0.157(5) Uani 1 1 d G C .
C1S C 0.8793(7) 0.1881(4) 0.4125(7) 0.280(12) Uani 1 1 d G . .
C1T C 0.4450(7) 0.9552(6) 0.0919(3) 0.213(8) Uani 1 1 d G B .
H1T H 0.5141 0.9701 0.0718 0.255 Uiso 1 1 calc R . .
C1X C 0.3649(10) 1.0040(3) 0.1091(4) 0.269(13) Uani 1 1 d G . .
H1X H 0.3793 1.0523 0.1008 0.323 Uiso 1 1 calc R . .
C1Y C 0.2637(9) 0.9821(4) 0.1385(3) 0.167(6) Uani 1 1 d G B .
H1Y H 0.2090 1.0155 0.1503 0.200 Uiso 1 1 calc R . .
C1Z C 0.2427(5) 0.9115(4) 0.1507(2) 0.127(3) Uani 1 1 d G . .
C24 C 0.3227(6) 0.8627(3) 0.1335(3) 0.111(3) Uani 1 1 d G B .
H24 H 0.3083 0.8144 0.1419 0.133 Uiso 1 1 calc R . .
C25 C 0.4239(5) 0.8845(5) 0.1041(3) 0.172(5) Uani 1 1 d G . .
H25 H 0.4786 0.8511 0.0923 0.206 Uiso 1 1 calc R B .
Cl2 Cl 0.7715(3) 0.4137(3) 0.2726(2) 0.248(2) Uani 1 1 d . . .
C27 C 0.8446(9) 0.1936(6) 0.2442(5) 0.069(4) Uani 0.492(14) 1 d P C 2

loop_
_atom_site_aniso_label
_atom_site_aniso_U_11
_atom_site_aniso_U_22
_atom_site_aniso_U_33
_atom_site_aniso_U_23
_atom_site_aniso_U_13
_atom_site_aniso_U_12
Ni1 0.0338(3) 0.0321(3) 0.0241(3) -0.0059(2) -0.0035(2) -0.0074(2)
N2 0.0387(17) 0.0372(16) 0.0273(14) -0.0089(12) -0.0041(12) -0.0049(13)
N3 0.0381(16) 0.0365(16) 0.0263(14) -0.0078(12) -0.0015(12) -0.0069(13)
N4 0.0371(16) 0.0342(16) 0.0271(14) -0.0075(12) -0.0007(12) -0.0089(12)
N5 0.0342(15) 0.0360(16) 0.0268(14) -0.0054(12) -0.0021(11) -0.0090(12)
C6 0.0339(18) 0.044(2) 0.0278(17) -0.0094(15) -0.0041(14) -0.0109(15)
C7 0.0326(18) 0.040(2) 0.0289(17) -0.0053(15) -0.0049(14) -0.0083(15)
C8 0.042(2) 0.040(2) 0.0279(17) -0.0057(15) -0.0050(15) -0.0111(16)
C9 0.047(2) 0.039(2) 0.0268(17) -0.0036(15) -0.0020(15) -0.0118(16)
C10 0.0384(19) 0.0384(19) 0.0262(17) -0.0047(15) -0.0039(14) -0.0110(15)
C11 0.045(2) 0.046(2) 0.0313(18) -0.0157(16) -0.0039(16) -0.0052(17)
C12 0.040(2) 0.0356(19) 0.0341(18) -0.0093(15) -0.0030(15) -0.0078(15)
N13 0.067(2) 0.0419(19) 0.050(2) -0.0050(16) -0.0074(17) -0.0166(17)
N14 0.098(3) 0.054(2) 0.057(2) 0.0027(18) -0.028(2) -0.036(2)
C15 0.042(2) 0.0364(19) 0.0363(19) -0.0071(16) -0.0105(16) -0.0082(16)
C16 0.040(2) 0.045(2) 0.0304(18) -0.0055(16) -0.0051(15) -0.0102(17)
C17 0.039(2) 0.0323(18) 0.0308(17) -0.0069(15) -0.0039(14) -0.0096(15)
C18 0.040(2) 0.039(2) 0.0342(18) -0.0094(15) -0.0051(15) -0.0105(16)
C19 0.046(2) 0.041(2) 0.0353(19) -0.0091(16) -0.0117(16) -0.0088(17)
C20 0.0342(19) 0.044(2) 0.0379(19) -0.0141(16) -0.0041(15) -0.0007(16)
C21 0.040(2) 0.038(2) 0.0293(17) -0.0071(15) -0.0076(15) -0.0031(16)
C22 0.042(2) 0.060(2) 0.0316(19) -0.0097(17) -0.0103(16) -0.0070(18)
C23 0.042(2) 0.0338(19) 0.0339(18) -0.0078(15) -0.0058(15) -0.0055(15)
N24 0.052(2) 0.048(2) 0.0407(18) -0.0103(15) 0.0000(15) -0.0149(16)
C26 0.048(2) 0.034(2) 0.056(2) 0.0015(18) -0.0187(19) -0.0041(17)
N27 0.054(2) 0.0450(19) 0.0455(18) -0.0158(15) 0.0001(15) -0.0153(16)
C28 0.042(2) 0.0342(19) 0.0282(17) -0.0080(14) -0.0030(14) -0.0055(15)
N29 0.061(2) 0.0358(18) 0.063(2) -0.0019(16) -0.0240(18) -0.0070(16)
C30 0.040(2) 0.0354(19) 0.0339(18) -0.0068(15) -0.0044(15) -0.0125(15)
C31 0.0334(18) 0.039(2) 0.0298(17) -0.0084(15) -0.0032(14) -0.0072(15)
C32 0.034(2) 0.041(2) 0.047(2) -0.0081(17) -0.0139(16) -0.0039(16)
C33 0.043(2) 0.038(2) 0.0336(18) -0.0088(16) -0.0032(15) -0.0087(16)
C34 0.057(2) 0.040(2) 0.043(2) -0.0031(17) -0.0190(18) -0.0136(18)
C35 0.041(2) 0.062(3) 0.0292(18) -0.0106(17) -0.0007(15) -0.0023(18)
C36 0.0369(19) 0.040(2) 0.0304(17) -0.0101(15) -0.0037(14) -0.0026(15)
C37 0.039(2) 0.072(3) 0.0308(19) -0.0095(19) -0.0033(16) -0.0049(19)
C38 0.050(2) 0.042(2) 0.0315(18) -0.0113(16) -0.0063(16) -0.0084(17)
C39 0.042(2) 0.043(2) 0.0284(17) -0.0092(15) -0.0037(15) -0.0129(16)
C40 0.038(2) 0.042(2) 0.0333(18) -0.0045(16) -0.0051(15) -0.0079(16)
C41 0.048(2) 0.043(2) 0.0366(19) -0.0115(16) -0.0082(16) -0.0090(17)
C43 0.055(2) 0.040(2) 0.0306(18) -0.0128(16) -0.0077(16) -0.0086(18)
C44 0.064(3) 0.053(3) 0.047(2) -0.011(2) -0.009(2) -0.018(2)
C45 0.054(2) 0.044(2) 0.0325(19) -0.0119(16) -0.0101(16) -0.0125(18)
C46 0.042(2) 0.038(2) 0.0391(19) -0.0083(16) -0.0061(16) -0.0062(16)
C47 0.060(3) 0.049(2) 0.041(2) -0.0113(18) -0.0003(19) -0.013(2)
C48 0.059(15) 0.100(16) 0.047(11) -0.034(11) -0.018(7) 0.025(9)
C49 0.057(2) 0.038(2) 0.039(2) -0.0058(17) -0.0129(18) -0.0059(18)
C50 0.063(3) 0.041(2) 0.043(2) 0.0015(18) -0.0221(19) -0.0144(19)
C51 0.041(2) 0.043(2) 0.0308(18) -0.0137(16) -0.0009(15) -0.0096(16)
C52 0.044(2) 0.039(2) 0.0305(18) -0.0030(15) -0.0103(15) -0.0064(16)
C53 0.048(2) 0.043(2) 0.042(2) -0.0141(17) -0.0104(17) -0.0063(17)
C54 0.066(3) 0.040(2) 0.052(2) -0.0071(19) -0.005(2) -0.016(2)
C55 0.051(2) 0.037(2) 0.0373(19) -0.0057(16) -0.0076(17) -0.0121(17)
C56 0.055(2) 0.043(2) 0.0355(19) -0.0089(17) -0.0137(17) -0.0177(18)
C57 0.052(2) 0.057(2) 0.0311(19) -0.0137(18) -0.0001(17) -0.0076(19)
C58 0.041(2) 0.041(2) 0.046(2) -0.0096(17) -0.0016(17) -0.0003(17)
C59 0.054(2) 0.038(2) 0.048(2) -0.0114(17) -0.0159(19) -0.0085(18)
C60 0.056(2) 0.046(2) 0.040(2) -0.0101(17) -0.0165(18) -0.0145(19)
C61 0.057(2) 0.041(2) 0.040(2) -0.0074(17) -0.0124(18) -0.0170(18)
C62 0.051(2) 0.044(2) 0.042(2) -0.0164(18) 0.0001(17) -0.0109(18)
C63 0.066(3) 0.051(2) 0.053(2) -0.017(2) -0.002(2) -0.022(2)
C64 0.039(2) 0.061(2) 0.042(2) -0.0197(19) -0.0076(16) -0.0097(18)
C65 0.050(2) 0.054(2) 0.043(2) -0.0129(19) -0.0084(18) -0.016(2)
C66 0.058(3) 0.048(2) 0.0348(19) -0.0115(17) 0.0022(17) -0.020(2)
C67 0.063(3) 0.043(2) 0.039(2) -0.0021(17) -0.0043(19) -0.012(2)
C68 0.055(3) 0.053(2) 0.046(2) -0.0097(19) -0.0102(19) -0.018(2)
C69 0.052(2) 0.055(2) 0.044(2) -0.0106(19) -0.0064(18) -0.017(2)
C70 0.059(3) 0.049(2) 0.036(2) -0.0124(18) -0.0037(18) -0.015(2)
C71 0.059(3) 0.036(2) 0.0378(19) -0.0148(16) -0.0044(17) -0.0109(18)
C72 0.053(3) 0.054(3) 0.044(2) -0.0031(19) -0.0067(19) -0.013(2)
C73 0.061(3) 0.041(2) 0.0303(18) -0.0038(16) -0.0133(17) -0.0073(18)
C74 0.070(3) 0.045(2) 0.057(3) -0.007(2) -0.013(2) -0.019(2)
N75 0.093(3) 0.046(2) 0.053(2) 0.0090(17) -0.034(2) -0.026(2)
C76 0.048(2) 0.059(3) 0.045(2) -0.013(2) -0.0030(18) -0.019(2)
C77 0.058(3) 0.048(2) 0.049(2) -0.0202(19) -0.0061(19) -0.007(2)
C78 0.059(3) 0.039(2) 0.045(2) -0.0160(17) -0.0023(18) -0.0084(18)
C79 0.074(3) 0.043(2) 0.056(3) -0.002(2) -0.021(2) -0.017(2)
C80 0.045(2) 0.039(2) 0.060(3) -0.0139(19) -0.0079(19) 0.0006(17)
C81 0.076(4) 0.049(3) 0.100(4) -0.003(3) -0.021(3) -0.015(3)
C82 0.077(3) 0.056(3) 0.050(2) -0.009(2) -0.006(2) -0.022(2)
C83 0.082(4) 0.066(3) 0.040(2) -0.006(2) 0.005(2) -0.002(3)
C84 0.106(4) 0.066(3) 0.052(3) -0.003(2) -0.022(3) -0.042(3)
C85 0.092(4) 0.039(2) 0.057(3) 0.004(2) -0.035(3) -0.021(2)
C86 0.088(4) 0.132(6) 0.063(3) -0.054(4) -0.009(3) 0.006(4)
C87 0.078(3) 0.066(3) 0.053(3) -0.026(2) 0.009(2) -0.013(3)
C88 0.121(5) 0.059(3) 0.060(3) 0.012(2) -0.037(3) -0.041(3)
C89 0.101(4) 0.048(3) 0.058(3) 0.005(2) -0.028(3) -0.032(3)
C90 0.082(4) 0.040(3) 0.125(5) 0.002(3) -0.017(4) -0.007(3)
C91 0.086(4) 0.046(3) 0.105(4) 0.011(3) -0.020(3) -0.026(3)
C92 0.115(5) 0.055(3) 0.058(3) 0.005(2) -0.037(3) -0.037(3)
C93 0.080(4) 0.057(3) 0.067(3) 0.000(2) -0.003(3) -0.026(3)
C94 0.096(4) 0.058(3) 0.070(3) -0.017(3) 0.003(3) -0.014(3)
C2 0.043(3) 0.122(5) 0.052(3) -0.022(3) -0.010(2) -0.004(3)
C3 0.102(4) 0.064(3) 0.044(2) -0.001(2) -0.021(2) -0.033(3)
C4 0.046(3) 0.084(4) 0.088(4) -0.041(3) -0.012(2) 0.004(2)
C5 0.056(3) 0.102(4) 0.050(3) -0.026(3) 0.006(2) -0.008(3)
C1 0.053(3) 0.121(5) 0.076(3) -0.042(3) -0.022(3) -0.001(3)
C1A 0.107(5) 0.069(4) 0.069(3) -0.022(3) -0.003(3) 0.021(3)
C1B 0.055(3) 0.073(3) 0.100(4) -0.018(3) -0.003(3) -0.021(3)
C1C 0.045(3) 0.152(6) 0.082(4) -0.036(4) 0.010(3) -0.025(3)
C1D 0.207(9) 0.091(4) 0.068(4) 0.021(3) -0.072(5) -0.091(5)
C1F 0.176(7) 0.069(4) 0.077(4) 0.031(3) -0.063(4) -0.070(4)
C1G 0.067(4) 0.107(5) 0.171(7) -0.097(5) 0.032(4) -0.031(3)
C1H 0.072(4) 0.116(6) 0.107(5) 0.037(4) 0.030(4) -0.003(4)
C1I 0.181(8) 0.087(4) 0.072(4) 0.028(3) -0.064(4) -0.081(5)
C1K 0.221(9) 0.087(4) 0.068(4) 0.037(3) -0.079(5) -0.094(5)
C1L 0.070(4) 0.075(4) 0.165(7) -0.009(4) -0.013(4) -0.005(3)
C1N 0.136(7) 0.260(11) 0.042(3) 0.009(5) -0.014(3) -0.107(8)
C13 0.047(4) 0.427(18) 0.076(4) -0.106(7) -0.011(3) -0.030(6)
C14 0.111(6) 0.052(4) 0.200(9) 0.020(4) -0.012(6) -0.034(4)
C1R 0.242(11) 0.071(4) 0.112(6) -0.032(4) 0.088(6) -0.078(6)
C1V 0.057(4) 0.118(7) 0.247(12) -0.013(7) -0.036(6) 0.018(4)
C1O 0.100(9) 0.057(6) 0.051(7) -0.029(5) 0.012(6) -0.007(6)
C1U 0.105(10) 0.079(7) 0.037(5) -0.014(5) 0.016(5) -0.005(6)
C1W 0.036(6) 0.159(17) 0.057(7) -0.047(9) -0.002(4) -0.001(7)
C48A 0.018(6) 0.036(5) 0.011(5) 0.000(4) -0.005(5) 0.003(6)
C2E 0.083(9) 0.093(9) 0.037(5) -0.012(5) 0.021(5) -0.010(7)
C2F 0.065(8) 0.20(2) 0.064(9) -0.085(12) 0.005(6) -0.012(11)
C4A 0.077(9) 0.078(9) 0.056(7) -0.037(6) 0.000(6) 0.010(7)
Cl1 0.114(3) 0.183(6) 0.103(2) -0.058(3) -0.010(2) 0.014(3)
Cl1A 0.264(11) 0.148(9) 0.157(7) -0.040(5) -0.129(8) 0.000(7)
C1E 0.153(19) 0.19(3) 0.21(2) -0.11(2) 0.024(18) -0.119(19)
C1J 0.222(12) 0.308(13) 0.302(13) -0.096(9) -0.044(9) -0.107(9)
C1M 0.036(4) 0.335(18) 0.158(10) 0.062(11) 0.000(5) -0.006(6)
C1P 0.066(5) 0.47(2) 0.105(7) 0.048(11) 0.046(5) 0.038(9)
C1Q 0.076(5) 0.237(13) 0.104(6) 0.033(7) 0.014(4) -0.051(7)
C1S 0.218(18) 0.170(14) 0.41(3) -0.003(16) 0.035(19) -0.136(14)
C1T 0.32(2) 0.207(14) 0.107(8) 0.027(10) -0.109(11) -0.076(15)
C1X 0.55(4) 0.130(9) 0.170(13) -0.050(9) -0.26(2) 0.084(16)
C1Y 0.255(16) 0.140(10) 0.133(8) -0.089(8) -0.084(9) 0.078(10)
C1Z 0.155(8) 0.167(9) 0.056(4) -0.037(5) -0.040(4) 0.042(7)
C24 0.167(8) 0.099(5) 0.056(3) -0.021(3) -0.029(4) 0.043(5)
C25 0.191(13) 0.189(12) 0.101(7) 0.018(7) -0.035(7) -0.019(10)
Cl2 0.0940(19) 0.366(6) 0.238(4) -0.031(4) -0.018(2) 0.008(3)
C27 0.073(7) 0.063(7) 0.066(7) -0.010(5) -0.015(5) -0.004(5)

loop_
_atom_type_symbol
_atom_type_description
_atom_type_scat_dispersion_real
_atom_type_scat_dispersion_imag
_atom_type_scat_source
C C 0.0181 0.0091 'International Tables Vol C Tables 4.2.6.8 and 6.1.1.4'
H H 0.0000 0.0000 'International Tables Vol C Tables 4.2.6.8 and 6.1.1.4'
Cl Cl 0.3639 0.7018 'International Tables Vol C Tables 4.2.6.8 and 6.1.1.4'
N N 0.0311 0.0180 'International Tables Vol C Tables 4.2.6.8 and 6.1.1.4'
Ni Ni -3.0029 0.5091 'International Tables Vol C Tables 4.2.6.8 and 6.1.1.4'

loop_
_geom_angle_atom_site_label_1
_geom_angle_atom_site_label_2
_geom_angle_atom_site_label_3
_geom_angle
N2 Ni1 N5 90.61(12)
N3 Ni1 N2 89.62(12)
N3 Ni1 N5 177.02(12)
N4 Ni1 N2 176.20(12)
N4 Ni1 N3 89.95(12)
N4 Ni1 N5 90.01(12)
C17 N2 Ni1 126.6(2)
C17 N2 C51 105.0(3)
C51 N2 Ni1 128.3(2)
C21 N3 Ni1 127.3(2)
C23 N3 Ni1 128.1(2)
C23 N3 C21 104.6(3)
C10 N4 Ni1 127.3(2)
C30 N4 Ni1 127.7(2)
C30 N4 C10 104.8(3)
C7 N5 Ni1 128.1(2)
C31 N5 Ni1 127.1(2)
C31 N5 C7 104.7(3)
C7 C6 C8 120.0(3)
C7 C6 C10 121.8(3)
C10 C6 C8 118.1(3)
N5 C7 C6 125.5(3)
N5 C7 C52 110.7(3)
C6 C7 C52 123.5(3)
C16 C8 C6 118.4(3)
C39 C8 C6 121.1(3)
C39 C8 C16 120.4(3)
C16 C9 C19 118.1(3)
C16 C9 C57 122.4(4)
C19 C9 C57 119.5(3)
N4 C10 C6 126.8(3)
N4 C10 C56 110.5(3)
C6 C10 C56 122.7(3)
C20 C11 C48 115.1(10)
C20 C11 C48A 126.6(9)
C22 C11 C20 118.1(3)
C22 C11 C48 126.6(10)
C22 C11 C48A 115.3(9)
C48A C11 C48 13.0(16)
C17 C12 C31 124.6(3)
C47 N13 C54 108.0(4)
C88 N14 C89 109.9(4)
C41 C15 C33 119.4(3)
C46 C15 C33 121.1(4)
C46 C15 C41 119.5(4)
C9 C16 C8 120.2(4)
N2 C17 C38 110.8(3)
C12 C17 N2 125.4(3)
C12 C17 C38 123.7(3)
C19 C18 C39 117.7(3)
C19 C18 C64 122.1(3)
C39 C18 C64 120.2(3)
C18 C19 C9 122.4(3)
C11 C20 C28 120.6(4)
N3 C21 C36 126.8(3)
N3 C21 C73 110.7(3)
C36 C21 C73 122.3(3)
C37 C22 C11 122.3(3)
N3 C23 C33 125.5(3)
N3 C23 C49 111.0(3)
C33 C23 C49 123.5(3)
N27 N24 C70 112.3(3)
C50 C26 N29 125.3(4)
C80 C26 N29 114.2(4)
C80 C26 C50 119.9(4)
N24 N27 C71 116.1(4)
C20 C28 C36 121.3(3)
C35 C28 C20 119.1(3)
C35 C28 C36 119.6(3)
N75 N29 C26 115.3(4)
N4 C30 C33 125.9(3)
N4 C30 C61 111.2(3)
C33 C30 C61 122.8(3)
N5 C31 C12 124.5(3)
N5 C31 C40 111.6(3)
C12 C31 C40 123.8(3)
C34 C32 C40 120.3(4)
C58 C32 C34 117.5(4)
C58 C32 C40 122.1(3)
C23 C33 C15 119.2(3)
C30 C33 C15 119.2(3)
C30 C33 C23 121.6(3)
C50 C34 C32 122.1(4)
C28 C35 C37 121.4(3)
C21 C36 C28 120.3(3)
C51 C36 C21 121.3(3)
C51 C36 C28 118.3(3)
C22 C37 C2 121.9(4)
C35 C37 C22 118.4(4)
C35 C37 C2 119.6(4)
C17 C38 C43 125.4(3)
C45 C38 C17 105.9(3)
C45 C38 C43 128.7(3)
C8 C39 C18 121.2(3)
C32 C40 C31 126.4(3)
C52 C40 C31 104.9(3)
C52 C40 C32 128.7(3)
C15 C41 C53 121.9(4)
C60 C43 C38 120.4(4)
C62 C43 C38 120.4(4)
C62 C43 C60 119.2(4)
C63 C44 C47 107.5(4)
C38 C45 C51 108.0(3)
C15 C46 C55 120.9(4)
N13 C47 C44 109.4(4)
N13 C47 C66 117.8(4)
C44 C47 C66 132.7(4)
C11 C48 C1O 104.0(17)
C11 C48 C1U 97.9(15)
C1O C48 C1U 96.5(14)
C1W C48 C11 125(2)
C1W C48 C1O 119(2)
C1W C48 C1U 108(2)
C73 C49 C23 106.9(3)
C26 C50 C34 118.9(4)
N2 C51 C36 125.8(3)
N2 C51 C45 110.3(3)
C36 C51 C45 123.9(3)
C40 C52 C7 108.0(3)
C41 C53 C59 116.9(4)
C41 C53 C77 120.8(4)
C59 C53 C77 122.3(4)
N13 C54 C63 107.9(4)
N13 C54 C74 120.4(4)
C63 C54 C74 131.5(4)
C46 C55 C67 120.1(4)
C59 C55 C46 118.0(4)
C59 C55 C67 121.8(4)
C61 C56 C10 107.5(3)
C83 C57 C9 109.7(3)
C83 C57 C87 108.5(4)
C83 C57 C5 108.3(4)
C87 C57 C9 110.1(3)
C5 C57 C9 112.0(3)
C5 C57 C87 108.2(4)
C80 C58 C32 120.8(4)
C55 C59 C53 122.7(4)
C65 C60 C43 120.7(4)
C56 C61 C30 106.0(3)
C78 C62 C43 120.4(4)
C44 C63 C54 107.1(4)
C18 C64 C4 110.8(3)
C18 C64 C1 113.0(4)
C1 C64 C4 109.4(4)
C1B C64 C18 107.7(4)
C1B C64 C4 108.0(4)
C1B C64 C1 107.8(4)
C60 C65 C71 119.4(4)
C68 C66 C47 121.9(4)
C68 C66 C72 119.1(4)
C72 C66 C47 118.8(4)
C1H C67 C55 111.0(4)
C1N C67 C55 107.2(4)
C1N C67 C1H 109.3(6)
C1R C67 C55 112.1(4)
C1R C67 C1H 106.3(6)
C1R C67 C1N 110.9(6)
C66 C68 C69 120.3(4)
C70 C69 C68 120.7(4)
C69 C70 N24 117.3(4)
C69 C70 C76 119.0(4)
C76 C70 N24 123.6(4)
C65 C71 N27 125.0(4)
C78 C71 N27 114.5(4)
C78 C71 C65 120.3(4)
C76 C72 C66 120.9(4)
C49 C73 C21 106.8(3)
C54 C74 C79 119.2(4)
C89 C74 C54 122.3(4)
C89 C74 C79 118.5(4)
N29 N75 C85 112.3(4)
C72 C76 C70 120.0(4)
C86 C77 C53 107.0(4)
C86 C77 C1A 106.9(5)
C1A C77 C53 112.1(4)
C1G C77 C53 111.3(4)
C1G C77 C86 110.5(5)
C1G C77 C1A 108.9(5)
C71 C78 C62 119.9(4)
C81 C79 C74 118.4(5)
C82 C79 C74 121.3(4)
C82 C79 C81 120.3(4)
C26 C80 C58 120.6(4)
C79 C81 C1L 121.5(5)
C90 C81 C79 118.1(6)
C90 C81 C1L 120.4(6)
C79 C82 C94 122.3(4)
C93 C82 C79 118.6(5)
C93 C82 C94 119.2(5)
C3 C84 C92 122.3(5)
C3 C85 N75 122.3(4)
C3 C85 C1D 118.5(4)
C1D C85 N75 119.0(4)
N14 C88 C92 120.7(4)
N14 C88 C1I 108.2(4)
C1I C88 C92 131.1(5)
N14 C89 C74 122.8(4)
N14 C89 C1F 106.9(4)
C74 C89 C1F 130.4(4)
C91 C90 C81 122.5(6)
C90 C91 C14 121.0(6)
C93 C91 C90 118.4(5)
C93 C91 C14 120.6(6)
C84 C92 C88 120.2(4)
C1K C92 C84 115.8(4)
C1K C92 C88 124.0(5)
C91 C93 C82 122.2(5)
C37 C2 C13 110.7(5)
C1C C2 C37 110.5(4)
C1C C2 C13 106.8(6)
C1V C2 C37 107.2(5)
C1V C2 C1C 108.1(6)
C1V C2 C13 113.5(7)
C85 C3 C84 120.6(4)
C1K C1D C85 120.5(5)
C1I C1F C89 108.1(4)
C1F C1I C88 107.0(5)
C92 C1K C1D 122.1(5)
C11 C48A C2E 108.0(14)
C11 C48A C4A 101.2(12)
C2E C48A C4A 96.7(13)
C2F C48A C11 121.2(14)
C2F C48A C2E 119.6(16)
C2F C48A C4A 105.3(17)
C1J C1E C1S 120.0
C1E C1J C1M 120.0
C1E C1J C27 83.1(10)
C1M C1J C27 156.8(10)
C1J C1M Cl2 131.7(8)
C1P C1M C1J 120.0
C1P C1M Cl2 107.1(8)
C1Q C1P C1M 120.0
C1S C1Q C1P 120.0
C1Q C1S C1E 120.0
C1X C1T C25 120.0
C1T C1X C1Y 120.0
C1X C1Y C1Z 120.0
Cl1 C1Z Cl1A 34.2(4)
C1Y C1Z Cl1 111.2(7)
C1Y C1Z Cl1A 145.2(7)
C24 C1Z Cl1 128.8(7)
C24 C1Z Cl1A 94.8(6)
C24 C1Z C1Y 120.0
C25 C24 C1Z 120.0
C24 C25 C1T 120.0

loop_
_geom_bond_atom_site_label_1
_geom_bond_atom_site_label_2
_geom_bond_distance
Ni1 N2 1.952(3)
Ni1 N3 1.948(3)
Ni1 N4 1.946(3)
Ni1 N5 1.959(3)
N2 C17 1.371(4)
N2 C51 1.380(5)
N3 C21 1.380(5)
N3 C23 1.368(5)
N4 C10 1.381(5)
N4 C30 1.361(5)
N5 C7 1.381(5)
N5 C31 1.370(5)
C6 C7 1.382(5)
C6 C8 1.510(5)
C6 C10 1.385(5)
C7 C52 1.434(5)
C8 C16 1.406(5)
C8 C39 1.367(5)
C9 C16 1.383(5)
C9 C19 1.408(6)
C9 C57 1.535(5)
C10 C56 1.424(5)
C11 C20 1.396(5)
C11 C22 1.384(6)
C11 C48 1.57(3)
C11 C48A 1.53(2)
C12 C17 1.362(5)
C12 C31 1.374(5)
N13 C47 1.345(6)
N13 C54 1.384(5)
N14 C88 1.328(6)
N14 C89 1.382(6)
C15 C33 1.503(5)
C15 C41 1.387(6)
C15 C46 1.386(5)
C17 C38 1.448(5)
C18 C19 1.388(5)
C18 C39 1.399(5)
C18 C64 1.527(5)
C20 C28 1.398(5)
C21 C36 1.381(5)
C21 C73 1.436(5)
C22 C37 1.383(6)
C23 C33 1.393(5)
C23 C49 1.437(5)
N24 N27 1.254(5)
N24 C70 1.420(5)
C26 N29 1.436(5)
C26 C50 1.382(6)
C26 C80 1.376(6)
N27 C71 1.421(5)
C28 C35 1.379(5)
C28 C36 1.494(5)
N29 N75 1.271(6)
C30 C33 1.392(5)
C30 C61 1.442(5)
C31 C40 1.461(5)
C32 C34 1.393(6)
C32 C40 1.460(5)
C32 C58 1.389(6)
C34 C50 1.389(5)
C35 C37 1.382(6)
C36 C51 1.380(5)
C37 C2 1.544(6)
C38 C43 1.473(5)
C38 C45 1.344(5)
C40 C52 1.358(5)
C41 C53 1.390(6)
C43 C60 1.400(6)
C43 C62 1.392(6)
C44 C47 1.406(6)
C44 C63 1.369(6)
C45 C51 1.426(5)
C46 C55 1.396(5)
C47 C66 1.475(6)
C48 C1O 1.60(3)
C48 C1U 1.79(3)
C48 C1W 1.26(3)
C49 C73 1.339(6)
C53 C59 1.406(6)
C53 C77 1.533(6)
C54 C63 1.417(6)
C54 C74 1.419(6)
C55 C59 1.387(6)
C55 C67 1.540(6)
C56 C61 1.346(6)
C57 C83 1.505(6)
C57 C87 1.531(6)
C57 C5 1.524(7)
C58 C80 1.385(6)
C60 C65 1.378(6)
C62 C78 1.387(5)
C64 C4 1.532(7)
C64 C1 1.527(6)
C64 C1B 1.522(7)
C65 C71 1.401(6)
C66 C68 1.376(6)
C66 C72 1.398(6)
C67 C1H 1.496(8)
C67 C1N 1.493(8)
C67 C1R 1.486(7)
C68 C69 1.387(6)
C69 C70 1.384(6)
C70 C76 1.399(6)
C71 C78 1.383(6)
C72 C76 1.371(6)
C74 C79 1.501(6)
C74 C89 1.388(7)
N75 C85 1.423(6)
C77 C86 1.520(7)
C77 C1A 1.532(7)
C77 C1G 1.502(7)
C79 C81 1.403(8)
C79 C82 1.389(7)
C81 C90 1.381(7)
C81 C1L 1.520(9)
C82 C93 1.389(6)
C82 C94 1.523(8)
C84 C92 1.402(7)
C84 C3 1.367(7)
C85 C3 1.355(7)
C85 C1D 1.390(7)
C88 C92 1.447(7)
C88 C1I 1.430(7)
C89 C1F 1.411(7)
C90 C91 1.371(9)
C91 C93 1.363(9)
C91 C14 1.515(7)
C92 C1K 1.371(7)
C2 C1C 1.507(8)
C2 C13 1.547(9)
C2 C1V 1.504(11)
C1D C1K 1.372(8)
C1F C1I 1.362(8)
C48A C2E 1.55(2)
C48A C2F 1.38(3)
C48A C4A 1.69(2)
Cl1 C1Z 1.529(8)
Cl1A C1Z 2.007(14)
C1E C1J 1.3900
C1E C1S 1.3900
C1J C1M 1.3900
C1J C27 1.901(15)
C1M C1P 1.3900
C1M Cl2 1.966(10)
C1P C1Q 1.3900
C1Q C1S 1.3900
C1T C1X 1.3900
C1T C25 1.3900
C1X C1Y 1.3900
C1Y C1Z 1.3900
C1Z C24 1.3900
C24 C25 1.3900
